data_8100461
loop_
_publ_author_name
'Zhu, Hai-Liang'
'Zhang, Biao'
'Sun, Zhi-Yuan'
'Rong, Na-Na'
'Zhang, Min'
'Li, Yong'
'Fun, Hoong-Kun'

_publ_section_title
;
Crystal structure of di(4-aminopyridine)silver(I) trifluoromethylsulfate, 
Ag(C~5~H~6~N~2~)~2~(CF~3~SO~3~)
;
_journal_issue 4
_journal_name_full 'Zeitschrift f\"ur Kristallographie - New Crystal Structures'
_journal_page_first 521
_journal_page_last 522
_journal_volume 218
_journal_year 2003
_chemical_formula_moiety 'C F3 O3 S, C10 H12 Ag N4'
_chemical_formula_sum 'C11 H12 Ag F3 N4 O3 S'
_chemical_formula_weight 445.18
_space_group_IT_number 14
_symmetry_cell_setting monoclinic
_symmetry_space_group_name_Hall '-P 2yn'
_symmetry_space_group_name_H-M 'P 1 21/n 1'
_cell_angle_alpha 90.00
_cell_angle_beta 94.799(3)
_cell_angle_gamma 90.00
_cell_formula_units_Z 4
_cell_length_a 6.9007(13)
_cell_length_b 11.106(2)
_cell_length_c 20.958(4)
_cell_measurement_temperature 293(2)
_cell_volume 1600.5(5)
_diffrn_ambient_temperature 293(2)
_exptl_crystal_density_diffrn 1.847
_cod_depositor_comments
;
The following automatic conversions were performed:
'_symmetry_cell_setting' value 'Monoclinic' changed to 'monoclinic'
according to '/home/saulius/struct/CIF-dictionaries/cif_core.dic'
dictionary named 'cif_core.dic' version 2.4.1 from 2010-06-29.

Automatic conversion script
Id: cif_fix_enum 1527 2010-12-29 10:47:43Z saulius 
;
_cod_original_sg_symbol_H-M 'P 21/n'
_cod_original_formula_sum 'C11 H12 Ag1 F3 N4 O3 S1'
_cod_database_code 8100461

loop_
_symmetry_equiv_pos_as_xyz
'x, y, z'
'-x+1/2, y+1/2, -z+1/2'
'-x, -y, -z'
'x-1/2, -y-1/2, z-1/2'

loop_
_atom_site_label
_atom_site_type_symbol
_atom_site_fract_x
_atom_site_fract_y
_atom_site_fract_z
_atom_site_U_iso_or_equiv
_atom_site_adp_type
_atom_site_occupancy
_atom_site_symmetry_multiplicity
_atom_site_Wyckoff_symbol
_atom_site_calc_flag
_atom_site_refinement_flags
_atom_site_disorder_assembly
_atom_site_disorder_group
Ag1 Ag 0.26799(4) 0.03375(2) 0.017887(10) 0.05714(10) Uani 1 4 e d . . .
S1 S -0.25176(12) 0.21855(6) 0.12993(3) 0.04984(17) Uani 1 4 e d . . .
O1 O -0.2714(5) 0.1574(2) 0.07030(10) 0.0860(8) Uani 1 4 e d . . .
O2 O -0.4074(4) 0.3005(2) 0.14007(14) 0.0800(7) Uani 1 4 e d . . .
O3 O -0.1952(4) 0.1432(2) 0.18358(10) 0.0815(7) Uani 1 4 e d . . .
N1 N 0.3283(3) 0.1695(2) -0.04832(10) 0.0465(5) Uani 1 4 e d . . .
N2 N 0.1988(3) -0.0862(2) 0.09117(10) 0.0443(5) Uani 1 4 e d . . .
N3 N 0.4126(4) 0.4381(2) -0.18156(13) 0.0588(7) Uani 1 4 e d . . .
N4 N 0.0878(5) -0.3277(4) 0.23563(16) 0.0702(8) Uani 1 4 e d . . .
F1 F -0.0087(4) 0.3829(3) 0.17541(15) 0.1204(10) Uani 1 4 e d . . .
F2 F -0.0716(4) 0.3910(2) 0.07528(14) 0.1142(9) Uani 1 4 e d . . .
F3 F 0.1138(4) 0.2546(2) 0.11501(17) 0.1228(10) Uani 1 4 e d . . .
C1 C 0.3604(4) 0.2844(3) -0.03058(12) 0.0481(6) Uani 1 4 e d . . .
C2 C 0.3889(4) 0.3754(2) -0.07266(12) 0.0464(6) Uani 1 4 e d . . .
C3 C 0.3850(4) 0.3514(2) -0.13827(11) 0.0410(5) Uani 1 4 e d . . .
C4 C 0.3535(4) 0.2314(2) -0.15670(12) 0.0415(5) Uani 1 4 e d . . .
C5 C 0.3258(4) 0.1465(2) -0.11133(12) 0.0428(5) Uani 1 4 e d . . .
C6 C 0.1886(5) -0.0511(3) 0.15208(13) 0.0505(6) Uani 1 4 e d . . .
C7 C 0.1544(4) -0.1266(3) 0.20063(13) 0.0516(7) Uani 1 4 e d . . .
C8 C 0.1237(4) -0.2485(3) 0.18853(12) 0.0463(6) Uani 1 4 e d . . .
C9 C 0.1345(4) -0.2858(3) 0.12544(13) 0.0474(6) Uani 1 4 e d . . .
C10 C 0.1705(4) -0.2038(2) 0.07937(12) 0.0453(6) Uani 1 4 e d . . .
C11 C -0.0433(5) 0.3158(3) 0.12364(18) 0.0693(9) Uani 1 4 e d . . .
H1 H 0.368(4) 0.302(3) 0.0127(14) 0.051(8) Uiso 1 4 e d . . .
H2 H 0.408(5) 0.451(3) -0.0578(15) 0.060(9) Uiso 1 4 e d . . .
H4 H 0.354(4) 0.209(3) -0.1994(14) 0.056(8) Uiso 1 4 e d . . .
H5 H 0.302(4) 0.072(3) -0.1237(12) 0.037(7) Uiso 1 4 e d . . .
H6 H 0.200(6) 0.027(3) 0.1588(19) 0.078(12) Uiso 1 4 e d . . .
H7 H 0.162(5) -0.096(3) 0.2414(17) 0.068(9) Uiso 1 4 e d . . .
H9 H 0.120(5) -0.371(3) 0.1134(16) 0.069(10) Uiso 1 4 e d . . .
H10 H 0.178(4) -0.230(3) 0.0402(14) 0.052(8) Uiso 1 4 e d . . .
H1N3 H 0.387(5) 0.417(3) -0.2217(19) 0.076(11) Uiso 1 4 e d . . .
H1N4 H 0.038(6) -0.394(4) 0.220(2) 0.090(15) Uiso 1 4 e d . . .
H2N3 H 0.405(5) 0.514(3) -0.1696(17) 0.070(11) Uiso 1 4 e d . . .
H2N4 H 0.056(5) -0.296(3) 0.2664(17) 0.059(10) Uiso 1 4 e d . . .

loop_
_atom_site_aniso_label
_atom_site_aniso_U_11
_atom_site_aniso_U_22
_atom_site_aniso_U_33
_atom_site_aniso_U_23
_atom_site_aniso_U_13
_atom_site_aniso_U_12
Ag1 0.06826(17) 0.05453(14) 0.04935(13) 0.01755(9) 0.00910(10) 0.00383(11)
S1 0.0734(5) 0.0421(3) 0.0345(3) -0.0049(2) 0.0070(3) 0.0049(3)
O1 0.154(3) 0.0617(13) 0.0422(11) -0.0135(10) 0.0079(13) -0.0082(15)
O2 0.0670(15) 0.0623(14) 0.112(2) -0.0166(13) 0.0145(13) 0.0049(11)
O3 0.120(2) 0.0800(15) 0.0446(11) 0.0160(11) 0.0092(12) 0.0084(15)
N1 0.0484(13) 0.0473(12) 0.0435(11) 0.0067(9) 0.0026(9) 0.0032(10)
N2 0.0477(13) 0.0456(11) 0.0397(11) 0.0043(9) 0.0053(9) 0.0056(10)
N3 0.092(2) 0.0423(13) 0.0432(13) 0.0038(10) 0.0116(13) 0.0006(13)
N4 0.078(2) 0.081(2) 0.0537(17) 0.0234(16) 0.0192(15) 0.0069(18)
F1 0.1034(19) 0.117(2) 0.138(2) -0.0479(18) -0.0083(16) -0.0327(16)
F2 0.125(2) 0.0797(15) 0.140(2) 0.0473(16) 0.0275(17) -0.0060(14)
F3 0.0808(17) 0.1029(18) 0.192(3) 0.0237(19) 0.0540(18) 0.0280(14)
C1 0.0541(16) 0.0546(15) 0.0357(12) -0.0019(11) 0.0046(11) 0.0036(13)
C2 0.0567(17) 0.0394(13) 0.0431(13) -0.0052(11) 0.0046(11) 0.0017(11)
C3 0.0419(14) 0.0413(12) 0.0401(12) 0.0034(10) 0.0050(10) 0.0042(10)
C4 0.0448(14) 0.0433(13) 0.0362(12) -0.0009(10) 0.0017(10) 0.0049(11)
C5 0.0446(14) 0.0379(13) 0.0453(13) -0.0003(11) -0.0002(11) 0.0025(11)
C6 0.0599(17) 0.0448(15) 0.0474(14) -0.0031(12) 0.0078(12) 0.0077(13)
C7 0.0531(17) 0.0653(18) 0.0369(13) -0.0033(12) 0.0076(11) 0.0142(14)
C8 0.0351(13) 0.0603(16) 0.0444(13) 0.0130(12) 0.0080(10) 0.0103(11)
C9 0.0446(15) 0.0470(14) 0.0506(14) 0.0011(12) 0.0041(11) 0.0021(12)
C10 0.0459(15) 0.0546(15) 0.0355(12) -0.0011(11) 0.0039(10) 0.0060(12)
C11 0.069(2) 0.0575(18) 0.083(2) 0.0013(17) 0.0148(18) 0.0082(16)

loop_
_geom_bond_atom_site_label_1
_geom_bond_atom_site_label_2
_geom_bond_distance
_geom_bond_site_symmetry_2
_geom_bond_publ_flag
Ag1 N1 2.114(2) . ?
Ag1 N2 2.118(2) . ?
S1 O1 1.419(2) . ?
S1 O3 1.429(2) . ?
S1 O2 1.438(2) . ?
S1 C11 1.813(4) . ?
N1 C1 1.342(4) . ?
N1 C5 1.344(3) . ?
N2 C10 1.340(4) . ?
N2 C6 1.342(3) . ?
N3 C3 1.347(3) . ?
N3 H1N3 0.88(4) . ?
N3 H2N3 0.88(4) . ?
N4 C8 1.360(4) . ?
N4 H1N4 0.86(4) . ?
N4 H2N4 0.78(3) . ?
F1 C11 1.321(4) . ?
F2 C11 1.315(4) . ?
F3 C11 1.305(4) . ?
C1 C2 1.367(4) . ?
C1 H1 0.92(3) . ?
C2 C3 1.399(3) . ?
C2 H2 0.90(3) . ?
C3 C4 1.400(4) . ?
C4 C5 1.364(4) . ?
C4 H4 0.93(3) . ?
C5 H5 0.88(3) . ?
C6 C7 1.354(4) . ?
C6 H6 0.88(3) . ?
C7 C8 1.390(4) . ?
C7 H7 0.91(3) . ?
C8 C9 1.394(4) . ?
C9 C10 1.365(4) . ?
C9 H9 0.99(3) . ?
C10 H10 0.88(3) . ?
